data_2007779
loop_
_publ_author_name
'Suzanne B\'elanger'
'Joseph T. Hupp'
'Charlotte L. Stern'

_publ_section_title
;
 <i>fac</i>-Tricarbonylchlorobis(pyridine-<i>N</i>)rhenium and
 <i>fac</i>-Tricarbonylchlorobis(4,4'-bipyridine-<i>N</i>)rhenium
;
_journal_issue 11
_journal_name_full 'Acta Crystallographica Section C'
_journal_page_first 1596
_journal_page_last 1600
_journal_paper_doi 10.1107/S0108270198006398
_journal_volume 54
_journal_year 1998
_chemical_formula_iupac '[Re Cl (C5 H5 N)2 (CO)3]'
_chemical_formula_moiety 'C13 H10 Cl N2 O3 Re '
_chemical_formula_structural '[Re Cl (C5 H5 N)2 (CO)3]'
_chemical_formula_sum 'C13 H10 Cl N2 O3 Re'
_chemical_formula_weight 463.89
_space_group_IT_number 15
_symmetry_cell_setting monoclinic
_symmetry_space_group_name_Hall '-C 2yc'
_symmetry_space_group_name_H-M 'C 1 2/c 1'
_cell_angle_alpha 90
_cell_angle_beta 90.140(13)
_cell_angle_gamma 90
_cell_formula_units_Z 4
_cell_length_a 7.4173(11)
_cell_length_b 14.326(2)
_cell_length_c 13.077(3)
_cell_measurement_reflns_used 25
_cell_measurement_temperature 153(2)
_cell_measurement_theta_max 12.0
_cell_measurement_theta_min 11.0
_cell_volume 1389.6(4)
_computing_cell_refinement 'MSC/AFC Diffractometer Control Software'
_computing_data_collection
;MSC/AFC Diffractometer Control Software (Molecular Structure Corporation,
 1993)
;
_computing_data_reduction 'TEXSAN (Molecular Structure Corporation, 1995)'
_computing_publication_material TEXSAN
_computing_structure_refinement TEXSAN
_computing_structure_solution 'SHELXS86 (Sheldrick, 1985)'
_diffrn_ambient_temperature 153.2
_diffrn_measurement_device_type CAD4
_diffrn_measurement_method \w-\q
_diffrn_radiation_monochromator graphite
_diffrn_radiation_source 'X-ray tube'
_diffrn_radiation_type 'Mo K\a'
_diffrn_radiation_wavelength 0.7107
_diffrn_reflns_av_R_equivalents 0.099
_diffrn_reflns_av_sigmaI/netI 0.030
_diffrn_reflns_limit_h_max 8
_diffrn_reflns_limit_h_min 0
_diffrn_reflns_limit_k_max 16
_diffrn_reflns_limit_k_min 0
_diffrn_reflns_limit_l_max 15
_diffrn_reflns_limit_l_min -15
_diffrn_reflns_number 1392
_diffrn_reflns_reduction_process 'Lp corrections applied'
_diffrn_reflns_theta_max 25.0
_diffrn_reflns_theta_min 1.55
_diffrn_standards_decay_% <2.5
_diffrn_standards_interval_time 90
_diffrn_standards_number 3
_exptl_absorpt_coefficient_mu 8.94
_exptl_absorpt_correction_T_max 0.36
_exptl_absorpt_correction_T_min 0.21
_exptl_absorpt_correction_type
;
analytical (de Meulenaer & Tompa, 1965)
;
_exptl_crystal_colour colorless
_exptl_crystal_density_diffrn 2.217
_exptl_crystal_density_meas ?
_exptl_crystal_description Block
_exptl_crystal_F_000 872.00
_exptl_crystal_size_max 0.28
_exptl_crystal_size_mid 0.26
_exptl_crystal_size_min 0.16
_refine_diff_density_max 0.9
_refine_diff_density_min -0.4
_refine_ls_extinction_coef '9.2(5) \\times 10^-7^'
_refine_ls_extinction_method 'Zachariasen (1967)'
_refine_ls_goodness_of_fit_all 1.888
_refine_ls_goodness_of_fit_obs 1.95
_refine_ls_hydrogen_treatment noref
_refine_ls_matrix_type full
_refine_ls_number_constraints 0
_refine_ls_number_parameters 101
_refine_ls_number_reflns 1096
_refine_ls_number_restraints 0
_refine_ls_R_factor_all 0.0221
_refine_ls_R_factor_obs 0.015
_refine_ls_shift/esd_max 0.00
_refine_ls_shift/esd_mean 0.0000
_refine_ls_structure_factor_coef F
_refine_ls_weighting_details 'w = 1/[\s^2^(Fo)]'
_refine_ls_weighting_scheme calc
_refine_ls_wR_factor_all 0.0200
_refine_ls_wR_factor_obs 0.019
_reflns_number_gt 1096
_reflns_number_total 1297
_reflns_threshold_expression >3.00\s(I)
_cod_data_source_file bk1384.cif
_cod_data_source_block I
_cod_depositor_comments
;
The following automatic conversions were performed:

'_exptl_crystal_density_meas' value 'not measured' was changed to '?'
- the value is perceived as not measured.

Automatic conversion script
Id: cif_fix_values 3008 2015-01-20 13:52:24Z robertas 

The following automatic conversions were performed:

'_refine_ls_weighting_scheme' value 'w = 1/[\s^2^(Fo)]' was changed
to 'calc'. New tag '_refine_ls_weighting_details' was created. The
value of the new tag was set to 'w = 1/[\s^2^(Fo)]'.

Automatic conversion script
Id: cif_fix_values 3143 2015-03-26 13:38:13Z robertas 
;
_cod_original_cell_volume 1389.6(3)
_cod_original_sg_symbol_H-M 'C 2/c'
_cod_original_formula_sum 'C13 H10 Cl N2 O3 Re '
_cod_database_code 2007779

loop_
_symmetry_equiv_pos_as_xyz
'  +x,  +y,  +z'
'  -x,  +y, 1/2-z'
'  -x,  -y,  -z'
'  +x,  -y, 1/2+z'
' 1/2 +x, 1/2 +y,  +z'
'  1/2-x, 1/2 +y, 1/2 -z'
'  1/2-x, 1/2 -y,  -z'
'  1/2+x, 1/2 -y, 1/2 +z'

loop_
_atom_site_aniso_label
_atom_site_aniso_U_11
_atom_site_aniso_U_22
_atom_site_aniso_U_33
_atom_site_aniso_U_12
_atom_site_aniso_U_13
_atom_site_aniso_U_23
Re 0.01530(10) 0.01300(10) 0.02080(10) 0.0000 0.00108(8) 0.0000
Cl 0.018(2) 0.0230(10) 0.025(2) -0.0010(10) -0.0060(10) 0.0010(10)
O1 0.030(2) 0.028(2) 0.043(2) 0.009(2) 0.006(2) -0.008(2)
O2 0.030(5) 0.036(5) 0.036(5) 0.001(4) -0.022(4) -0.005(4)
N1 0.018(2) 0.016(2) 0.022(2) -0.001(2) 0.0020(10) 0.001(2)
C1 0.017(2) 0.023(2) 0.029(2) -0.002(2) -0.003(2) 0.000(2)
C3 0.021(2) 0.021(2) 0.027(2) 0.003(2) 0.001(2) 0.002(2)
C4 0.033(2) 0.017(2) 0.030(2) 0.000(2) 0.000(2) 0.005(2)
C5 0.031(2) 0.026(2) 0.026(2) -0.007(2) 0.004(2) 0.003(2)
C6 0.018(2) 0.032(3) 0.031(3) -0.002(2) 0.004(2) 0.000(2)
C7 0.020(2) 0.021(2) 0.026(2) 0.002(2) 0.001(2) 0.000(2)

loop_
_atom_site_label
_atom_site_fract_x
_atom_site_fract_y
_atom_site_fract_z
_atom_site_U_iso_or_equiv
_atom_site_thermal_displace_type
_atom_site_calc_flag
_atom_site_calc_attached_atom
_atom_site_refinement_flags
_atom_site_occupancy
Re 0.0000 0.12669(2) 0.2500 0.01633(7) Uani d ? ST 0.500
Cl 0.2267(4) 0.1379(2) 0.3857(3) 0.0221(8) Uani d ? . 0.500
O1 0.2263(5) -0.0270(2) 0.1486(3) 0.0340(10) Uani d ? . 1.000
O2 -0.2790(10) 0.1226(6) 0.0733(7) 0.034(2) Uani d ? . 0.500
N1 0.1429(5) 0.2406(2) 0.1700(3) 0.0186(9) Uani d ? . 1.000
C1 0.1383(6) 0.0311(3) 0.1848(4) 0.0230(10) Uani d ? . 1.000
C2 -0.173(2) 0.1260(8) 0.1406(9) 0.017(3) Uiso d ? . 0.500
C3 0.0534(6) 0.3161(3) 0.1342(3) 0.0230(10) Uani d ? . 1.000
C4 0.1399(6) 0.3888(3) 0.0848(3) 0.0270(10) Uani d ? . 1.000
C5 0.3242(6) 0.3850(3) 0.0703(3) 0.0280(10) Uani d ? . 1.000
C6 0.4156(6) 0.3073(3) 0.1047(4) 0.0270(10) Uani d ? . 1.000
C7 0.3237(6) 0.2366(3) 0.1539(3) 0.0230(10) Uani d ? . 1.000
H3 -0.0735 0.3193 0.1433 0.028 Uiso c ? . 1.000
H4 0.0730 0.4411 0.0611 0.032 Uiso c ? . 1.000
H5 0.3863 0.4346 0.0374 0.033 Uiso c ? . 1.000
H6 0.5420 0.3023 0.0945 0.032 Uiso c ? . 1.000
H7 0.3887 0.1836 0.1773 0.027 Uiso c ? . 1.000

loop_
_atom_type_symbol
_atom_type_scat_dispersion_real
_atom_type_scat_dispersion_imag
_atom_type_scat_source
Re -1.018 7.231
;International Tables for Crystallography
(1992, Vol. C, Tables 4.2.6.8 and 6.1.1.1)
;
Cl 0.148 0.159
;International Tables for Crystallography
(1992, Vol. C, Tables 4.2.6.8 and 6.1.1.1)
;
N 0.006 0.003
;International Tables for Crystallography
(1992, Vol. C, Tables 4.2.6.8 and 6.1.1.1)
;
O 0.011 0.006
;International Tables for Crystallography
(1992, Vol. C, Tables 4.2.6.8 and 6.1.1.1)
;
C 0.003 0.002
;International Tables for Crystallography
(1992, Vol. C, Tables 4.2.6.8 and 6.1.1.1)
;
H 0.000 0.000
;International Tables for Crystallography
(1992, Vol. C, Table 6.1.1.2)
;

loop_
_geom_angle_atom_site_label_1
_geom_angle_atom_site_label_2
_geom_angle_atom_site_label_3
_geom_angle_site_symmetry_1
_geom_angle_site_symmetry_3
_geom_angle
_geom_angle_publ_flag
Cl Re Cl . 2 172.50(10) no
Cl Re N1 . . 88.00(10) yes
Cl Re N1 . 2 86.40(10) yes
Cl Re C1 . . 90.10(10) yes
Cl Re C1 . 2 95.30(10) yes
Cl Re C2 . . 176.2(3) yes
Cl Re C2 . 2 4.4(4) no
Cl Re N1 2 . 86.40(10) no
Cl Re N1 2 2 88.00(10) no
Cl Re C1 2 . 95.30(10) no
Cl Re C1 2 2 90.10(10) no
Cl Re C2 2 . 4.4(4) no
Cl Re C2 2 2 176.2(3) no
N1 Re N1 . 2 84.8(2) yes
N1 Re C1 . . 93.4(2) yes
N1 Re C1 . 2 176.2(2) yes
N1 Re C2 . . 88.4(3) yes
N1 Re C2 . 2 92.1(3) no
N1 Re C1 2 . 176.2(2) no
N1 Re C1 2 2 93.4(2) no
N1 Re C2 2 . 92.1(3) yes
N1 Re C2 2 2 88.4(3) no
C1 Re C1 . 2 88.5(3) yes
C1 Re C2 . . 91.3(4) yes
C1 Re C2 . 2 88.3(4) no
C1 Re C2 2 . 88.3(4) yes
C1 Re C2 2 2 91.3(4) no
C2 Re C2 . 2 179.4(7) no
Re Cl O2 . 2 156.7(8) no
Re Cl C2 . 2 15.0(10) no
O2 Cl C2 2 2 141(2) no
Cl O2 C2 2 . 17.0(7) no
Re N1 C3 . . 121.2(3) no
Re N1 C7 . . 121.1(3) no
C3 N1 C7 . . 117.7(4) no
Re C1 O1 . . 177.4(4) yes
Re C2 Cl . 2 160(2) no
Re C2 O2 . . 178.0(10) yes
Cl C2 O2 2 . 22.0(10) no
N1 C3 C4 . . 122.4(4) no
N1 C3 H3 . . 118.8 no
C4 C3 H3 . . 118.8 no
C3 C4 C5 . . 119.6(4) no
C3 C4 H4 . . 120.2 no
C5 C4 H4 . . 120.2 no
C4 C5 C6 . . 118.2(4) no
C4 C5 H5 . . 120.9 no
C6 C5 H5 . . 120.9 no
C5 C6 C7 . . 120.1(4) no
C5 C6 H6 . . 120.0 no
C7 C6 H6 . . 120.0 no
N1 C7 C6 . . 122.0(4) no
N1 C7 H7 . . 119.0 no
C6 C7 H7 . . 119.0 no

loop_
_geom_bond_atom_site_label_1
_geom_bond_atom_site_label_2
_geom_bond_site_symmetry_1
_geom_bond_site_symmetry_2
_geom_bond_distance
_geom_bond_publ_flag
Re Cl . . 2.447(4) yes
Re Cl . 2 2.447(4) no
Re N1 . . 2.211(3) yes
Re N1 . 2 2.211(3) no
Re C1 . . 1.913(4) yes
Re C1 . 2 1.912(4) no
Re C2 . . 1.920(10) yes
Re C2 . 2 1.920(10) no
Cl O2 . 2 0.697(7) no
Cl C2 . 2 0.550(10) no
O1 C1 . . 1.160(5) yes
O2 C2 . . 1.180(10) yes
N1 C3 . . 1.352(5) no
N1 C7 . . 1.359(5) no
C3 C4 . . 1.383(6) no
C3 H3 . . 0.95 no
C4 C5 . . 1.382(6) no
C4 H4 . . 0.95 no
C5 C6 . . 1.378(7) no
C5 H5 . . 0.95 no
C6 C7 . . 1.380(6) no
C6 H6 . . 0.95 no
C7 H7 . . 0.95 no

loop_
_geom_contact_atom_site_label_1
_geom_contact_atom_site_label_2
_geom_contact_distance
_geom_contact_site_symmetry_2
_geom_contact_publ_flag
Cl C6 3.596(6) 2_655 no
O1 O2 3.235(9) 3 no
O1 C3 3.314(5) 5_545 no
O1 C6 3.358(6) 5_445 no
O1 C5 3.394(6) 5_445 no
O1 C4 3.403(6) 5_545 no
O1 C5 3.531(6) 7 no
O2 C4 3.380(10) 7_455 no
O2 C4 3.410(10) 5_445 no
O2 C5 3.490(10) 5_445 no
O2 C3 3.500(10) 7_455 no
O2 C6 3.510(10) 1_455 no
O2 C7 3.531(9) 1_455 no
C1 C5 3.470(6) 5_445 no
C1 C5 3.557(6) 7 no
C2 C5 3.570(10) 5_445 no
C3 C6 3.597(7) 7 no
C5 C7 3.580(7) 7 no
